data_7208553
loop_
_publ_author_name
'Oh, Se Ye'
'Nickels, Christopher W.'
'Garcia, Felipe'
'Jones, William'
'Fri\<s\<ci\'c, Tomislav'

_publ_section_title
;
 Switching between halogen- and hydrogen-bonding in stoichiometric
 variations of a cocrystal of a phosphine oxide
;
_journal_issue 19
_journal_name_full CrystEngComm
_journal_page_first 6110
_journal_paper_doi 10.1039/c2ce25653c
_journal_volume 14
_journal_year 2012
_chemical_formula_moiety '2(C13 H13 P O) (C6 F4 I2)'
_chemical_formula_sum 'C32 H26 F4 I2 O2 P2'
_chemical_formula_weight 834.27
_chemical_name_common 'methyldiphenylphosphine:1,4-diiodotetrafluorobenzene 2/1'
_chemical_name_systematic
;
methyldiphenylphosphine:1,4-diiodotetrafluorobenzene
2/1
;
_space_group_IT_number 61
_symmetry_cell_setting orthorhombic
_symmetry_space_group_name_Hall '-P 2ac 2ab'
_symmetry_space_group_name_H-M 'P b c a'
_atom_sites_solution_hydrogens geom
_atom_sites_solution_primary direct
_atom_sites_solution_secondary difmap
_audit_creation_method SHELXL-97
_cell_angle_alpha 90.00
_cell_angle_beta 90.00
_cell_angle_gamma 90.00
_cell_formula_units_Z 4
_cell_length_a 5.74470(10)
_cell_length_b 16.4119(2)
_cell_length_c 32.2290(5)
_cell_measurement_reflns_used 23791
_cell_measurement_temperature 180(2)
_cell_measurement_theta_max 27.48
_cell_measurement_theta_min 1.00
_cell_volume 3038.60(8)
_computing_cell_refinement 'HKL Scalepack (Otwinowski & Minor 1997)'
_computing_data_collection 'Collect (Nonius B.V. 1998)'
_computing_data_reduction
;
HKL Denzo and Scalepack (Otwinowski & Minor 1997)
;
_computing_publication_material 'SHELXL-97 (Sheldrick 1997)'
_computing_structure_refinement 'SHELXL-97 (Sheldrick 1997)'
_computing_structure_solution 'SIR-92 (Altomare et al. 1994)'
_diffrn_ambient_temperature 180(2)
_diffrn_measured_fraction_theta_full 0.976
_diffrn_measured_fraction_theta_max 0.976
_diffrn_measurement_device_type 'Nonius Kappa CCD'
_diffrn_measurement_method 'Thin slice \w and \f scans'
_diffrn_radiation_source 'fine-focus sealed tube'
_diffrn_radiation_type MoK\a
_diffrn_radiation_wavelength 0.71073
_diffrn_reflns_av_R_equivalents 0.0413
_diffrn_reflns_av_sigmaI/netI 0.0316
_diffrn_reflns_limit_h_max 7
_diffrn_reflns_limit_h_min -7
_diffrn_reflns_limit_k_max 21
_diffrn_reflns_limit_k_min -21
_diffrn_reflns_limit_l_max 41
_diffrn_reflns_limit_l_min -41
_diffrn_reflns_number 17114
_diffrn_reflns_theta_full 27.49
_diffrn_reflns_theta_max 27.49
_diffrn_reflns_theta_min 3.54
_exptl_absorpt_coefficient_mu 2.229
_exptl_absorpt_correction_T_max 0.939
_exptl_absorpt_correction_T_min 0.798
_exptl_absorpt_correction_type multi-scan
_exptl_absorpt_process_details
;
multi-scan from symmetry-related measurements
Sortav (Blessing 1995)
;
_exptl_crystal_colour colourless
_exptl_crystal_density_diffrn 1.824
_exptl_crystal_density_method 'not measured'
_exptl_crystal_description needle
_exptl_crystal_F_000 1624
_exptl_crystal_size_max 0.35
_exptl_crystal_size_mid 0.10
_exptl_crystal_size_min 0.02
_refine_diff_density_max 0.347
_refine_diff_density_min -0.502
_refine_diff_density_rms 0.080
_refine_ls_extinction_method none
_refine_ls_goodness_of_fit_ref 1.078
_refine_ls_hydrogen_treatment constr
_refine_ls_matrix_type full
_refine_ls_number_parameters 191
_refine_ls_number_reflns 3408
_refine_ls_number_restraints 0
_refine_ls_restrained_S_all 1.078
_refine_ls_R_factor_all 0.0418
_refine_ls_R_factor_gt 0.0294
_refine_ls_shift/su_max 0.001
_refine_ls_shift/su_mean 0.000
_refine_ls_structure_factor_coef Fsqd
_refine_ls_weighting_details 'calc w=1/[\s^2^(Fo^2^)+(0.0237P)^2^+2.5177P] where P=(Fo^2^+2Fc^2^)/3'
_refine_ls_weighting_scheme calc
_refine_ls_wR_factor_gt 0.0630
_refine_ls_wR_factor_ref 0.0657
_reflns_number_gt 2744
_reflns_number_total 3408
_reflns_threshold_expression >2sigma(I)
_cod_data_source_file c2ce25653c.txt
_cod_data_source_block (mdppo)2(tfib)
_cod_original_sg_symbol_H-M Pbca
_cod_database_code 7208553

loop_
_symmetry_equiv_pos_as_xyz
'x, y, z'
'-x+1/2, -y, z+1/2'
'x+1/2, -y+1/2, -z'
'-x, y+1/2, -z+1/2'
'-x, -y, -z'
'x-1/2, y, -z-1/2'
'-x-1/2, y-1/2, z'
'x, -y-1/2, z-1/2'

loop_
_atom_site_label
_atom_site_type_symbol
_atom_site_fract_x
_atom_site_fract_y
_atom_site_fract_z
_atom_site_U_iso_or_equiv
_atom_site_adp_type
_atom_site_occupancy
_atom_site_symmetry_multiplicity
_atom_site_calc_flag
_atom_site_refinement_flags
I1 I 0.19161(4) 0.975779(12) 0.407760(6) 0.03661(8) Uani 1 1 d .
P1 P -0.16162(11) 1.21664(4) 0.32127(2) 0.02137(15) Uani 1 1 d .
F1 F 0.6464(3) 1.07819(11) 0.43060(5) 0.0388(4) Uani 1 1 d .
F2 F 0.1090(3) 0.90744(10) 0.49954(5) 0.0391(4) Uani 1 1 d .
O1 O -0.4118(3) 1.23418(11) 0.31353(6) 0.0283(4) Uani 1 1 d .
C1 C 0.3732(5) 0.99139(17) 0.46300(9) 0.0260(6) Uani 1 1 d .
C2 C 0.5722(5) 1.03856(16) 0.46458(9) 0.0274(6) Uani 1 1 d .
C3 C 0.3030(5) 0.95349(16) 0.49905(9) 0.0272(6) Uani 1 1 d .
C4 C 0.0358(5) 1.27272(16) 0.28938(8) 0.0278(6) Uani 1 1 d .
H4A H 0.0209 1.2545 0.2605 0.042 Uiso 1 1 calc R
H4B H 0.1955 1.2635 0.2990 0.042 Uiso 1 1 calc R
H4C H -0.0008 1.3309 0.2911 0.042 Uiso 1 1 calc R
C5 C -0.0834(5) 1.23964(15) 0.37430(8) 0.0227(6) Uani 1 1 d .
C6 C 0.1288(5) 1.21438(18) 0.39133(9) 0.0284(6) Uani 1 1 d .
H6 H 0.2387 1.1864 0.3745 0.034 Uiso 1 1 calc R
C7 C 0.1791(5) 1.23013(18) 0.43261(9) 0.0332(7) Uani 1 1 d .
H7 H 0.3222 1.2121 0.4442 0.040 Uiso 1 1 calc R
C8 C 0.0214(5) 1.27192(16) 0.45691(9) 0.0329(7) Uani 1 1 d .
H8 H 0.0565 1.2828 0.4852 0.039 Uiso 1 1 calc R
C9 C -0.1869(5) 1.29787(18) 0.44026(9) 0.0339(7) Uani 1 1 d .
H9 H -0.2944 1.3271 0.4570 0.041 Uiso 1 1 calc R
C10 C -0.2395(5) 1.28130(17) 0.39904(9) 0.0293(6) Uani 1 1 d .
H10 H -0.3839 1.2988 0.3878 0.035 Uiso 1 1 calc R
C11 C -0.0937(5) 1.11012(16) 0.31436(8) 0.0224(6) Uani 1 1 d .
C12 C -0.2522(5) 1.05384(18) 0.33026(9) 0.0277(6) Uani 1 1 d .
H12 H -0.3901 1.0727 0.3434 0.033 Uiso 1 1 calc R
C13 C -0.2115(5) 0.97113(18) 0.32715(9) 0.0328(7) Uani 1 1 d .
H13 H -0.3199 0.9335 0.3385 0.039 Uiso 1 1 calc R
C14 C -0.0129(5) 0.94321(18) 0.30754(9) 0.0329(7) Uani 1 1 d .
H14 H 0.0145 0.8863 0.3052 0.039 Uiso 1 1 calc R
C15 C 0.1466(5) 0.99818(18) 0.29132(10) 0.0324(7) Uani 1 1 d .
H15 H 0.2824 0.9789 0.2777 0.039 Uiso 1 1 calc R
C16 C 0.1075(5) 1.08128(17) 0.29505(9) 0.0292(6) Uani 1 1 d .
H16 H 0.2184 1.1188 0.2844 0.035 Uiso 1 1 calc R

loop_
_atom_site_aniso_label
_atom_site_aniso_U_11
_atom_site_aniso_U_22
_atom_site_aniso_U_33
_atom_site_aniso_U_23
_atom_site_aniso_U_13
_atom_site_aniso_U_12
I1 0.03940(14) 0.04215(13) 0.02828(12) 0.00161(9) -0.01214(9) -0.00383(9)
P1 0.0181(3) 0.0259(4) 0.0201(3) 0.0009(3) 0.0003(3) 0.0019(3)
F1 0.0396(10) 0.0493(11) 0.0275(10) 0.0112(8) -0.0001(8) -0.0085(8)
F2 0.0319(9) 0.0461(10) 0.0392(10) 0.0026(8) -0.0044(8) -0.0151(8)
O1 0.0186(9) 0.0356(11) 0.0307(11) 0.0019(8) -0.0027(8) 0.0051(8)
C1 0.0250(15) 0.0303(15) 0.0227(14) -0.0030(11) -0.0058(11) 0.0033(11)
C2 0.0284(16) 0.0320(15) 0.0217(14) 0.0037(11) 0.0028(12) 0.0003(12)
C3 0.0223(15) 0.0293(15) 0.0300(16) -0.0006(12) -0.0023(12) -0.0044(12)
C4 0.0271(15) 0.0313(15) 0.0250(14) 0.0017(12) 0.0018(12) -0.0013(12)
C5 0.0244(14) 0.0208(13) 0.0229(14) -0.0011(10) 0.0030(11) -0.0018(11)
C6 0.0246(14) 0.0354(16) 0.0254(15) -0.0031(12) 0.0008(12) 0.0047(12)
C7 0.0285(16) 0.0396(17) 0.0313(16) 0.0004(13) -0.0067(13) 0.0004(13)
C8 0.0453(19) 0.0331(16) 0.0202(14) -0.0029(12) -0.0005(13) -0.0067(14)
C9 0.0416(18) 0.0321(16) 0.0279(16) -0.0063(12) 0.0117(14) 0.0032(14)
C10 0.0255(14) 0.0325(16) 0.0299(16) 0.0018(12) 0.0056(12) 0.0032(12)
C11 0.0228(14) 0.0275(14) 0.0169(13) -0.0025(11) -0.0024(11) 0.0006(11)
C12 0.0254(15) 0.0328(15) 0.0247(15) -0.0005(12) 0.0008(12) -0.0035(12)
C13 0.0335(17) 0.0322(16) 0.0328(16) 0.0016(13) -0.0055(13) -0.0074(13)
C14 0.0401(18) 0.0289(15) 0.0296(16) -0.0041(12) -0.0075(14) 0.0021(13)
C15 0.0301(16) 0.0349(16) 0.0322(17) -0.0065(13) 0.0004(13) 0.0102(13)
C16 0.0252(15) 0.0352(16) 0.0271(15) -0.0012(12) 0.0019(12) 0.0000(12)

loop_
_atom_type_symbol
_atom_type_description
_atom_type_scat_dispersion_real
_atom_type_scat_dispersion_imag
_atom_type_scat_source
C C 0.0033 0.0016 'International Tables Vol C Tables 4.2.6.8 and 6.1.1.4'
H H 0.0000 0.0000 'International Tables Vol C Tables 4.2.6.8 and 6.1.1.4'
F F 0.0171 0.0103 'International Tables Vol C Tables 4.2.6.8 and 6.1.1.4'
I I -0.4742 1.8119 'International Tables Vol C Tables 4.2.6.8 and 6.1.1.4'
P P 0.1023 0.0942 'International Tables Vol C Tables 4.2.6.8 and 6.1.1.4'
O O 0.0106 0.0060 'International Tables Vol C Tables 4.2.6.8 and 6.1.1.4'

loop_
_geom_angle_atom_site_label_1
_geom_angle_atom_site_label_2
_geom_angle_atom_site_label_3
_geom_angle
_geom_angle_site_symmetry_1
_geom_angle_site_symmetry_3
O1 P1 C4 114.66(12) . .
O1 P1 C11 112.07(12) . .
C4 P1 C11 106.91(13) . .
O1 P1 C5 111.01(12) . .
C4 P1 C5 106.19(13) . .
C11 P1 C5 105.39(12) . .
C3 C1 C2 117.6(2) . .
C3 C1 I1 121.3(2) . .
C2 C1 I1 121.0(2) . .
F1 C2 C3 118.8(2) . 5_676
F1 C2 C1 120.3(2) . .
C3 C2 C1 120.9(3) 5_676 .
F2 C3 C1 120.3(2) . .
F2 C3 C2 118.2(2) . 5_676
C1 C3 C2 121.4(2) . 5_676
P1 C4 H4A 109.5 . .
P1 C4 H4B 109.5 . .
H4A C4 H4B 109.5 . .
P1 C4 H4C 109.5 . .
H4A C4 H4C 109.5 . .
H4B C4 H4C 109.5 . .
C10 C5 C6 119.1(3) . .
C10 C5 P1 119.2(2) . .
C6 C5 P1 121.7(2) . .
C7 C6 C5 120.2(3) . .
C7 C6 H6 119.9 . .
C5 C6 H6 119.9 . .
C8 C7 C6 120.0(3) . .
C8 C7 H7 120.0 . .
C6 C7 H7 120.0 . .
C9 C8 C7 120.2(3) . .
C9 C8 H8 119.9 . .
C7 C8 H8 119.9 . .
C8 C9 C10 120.0(3) . .
C8 C9 H9 120.0 . .
C10 C9 H9 120.0 . .
C5 C10 C9 120.5(3) . .
C5 C10 H10 119.7 . .
C9 C10 H10 119.7 . .
C12 C11 C16 118.7(3) . .
C12 C11 P1 117.1(2) . .
C16 C11 P1 124.2(2) . .
C13 C12 C11 120.9(3) . .
C13 C12 H12 119.5 . .
C11 C12 H12 119.5 . .
C12 C13 C14 119.9(3) . .
C12 C13 H13 120.0 . .
C14 C13 H13 120.0 . .
C13 C14 C15 120.1(3) . .
C13 C14 H14 119.9 . .
C15 C14 H14 119.9 . .
C16 C15 C14 120.0(3) . .
C16 C15 H15 120.0 . .
C14 C15 H15 120.0 . .
C15 C16 C11 120.4(3) . .
C15 C16 H16 119.8 . .
C11 C16 H16 119.8 . .

loop_
_geom_bond_atom_site_label_1
_geom_bond_atom_site_label_2
_geom_bond_distance
_geom_bond_site_symmetry_2
I1 C1 2.079(3) .
P1 O1 1.4869(19) .
P1 C4 1.786(3) .
P1 C11 1.805(3) .
P1 C5 1.807(3) .
F1 C2 1.343(3) .
F2 C3 1.347(3) .
C1 C3 1.378(4) .
C1 C2 1.382(4) .
C2 C3 1.380(4) 5_676
C3 C2 1.380(4) 5_676
C4 H4A 0.9800 .
C4 H4B 0.9800 .
C4 H4C 0.9800 .
C5 C10 1.381(4) .
C5 C6 1.400(4) .
C6 C7 1.386(4) .
C6 H6 0.9500 .
C7 C8 1.380(4) .
C7 H7 0.9500 .
C8 C9 1.379(4) .
C8 H8 0.9500 .
C9 C10 1.389(4) .
C9 H9 0.9500 .
C10 H10 0.9500 .
C11 C12 1.395(4) .
C11 C16 1.395(4) .
C12 C13 1.381(4) .
C12 H12 0.9500 .
C13 C14 1.383(4) .
C13 H13 0.9500 .
C14 C15 1.388(4) .
C14 H14 0.9500 .
C15 C16 1.388(4) .
C15 H15 0.9500 .
C16 H16 0.9500 .
